data_7240574
loop_
_publ_author_name
'Liu, Qing'
'Tan, Jing-Yi'
'Zhang, Jian-Yong'
'Zhang, Na'
'Deng, Wei'

_publ_section_title
;
 R-Substituent induced structural diversity, synergistic effect and highly
 selective luminescence sensing for Fe3+ detection by post-synthetically
 modified Cd-MOFs
;
_journal_name_full CrystEngComm
_journal_paper_doi 10.1039/D0CE00476F
_journal_year 2020
_chemical_formula_sum 'C20 H12 Cd N4 O4'
_chemical_formula_weight 484.74
_space_group_crystal_system trigonal
_space_group_IT_number 167
_space_group_name_Hall '-R 3 2"c'
_space_group_name_H-M_alt 'R -3 c :H'
_atom_sites_solution_hydrogens geom
_audit_creation_method SHELXL-2014/7
_audit_update_record
;
2019-12-19 deposited with the CCDC.	2020-05-13 downloaded from the CCDC.
;
_cell_angle_alpha 90
_cell_angle_beta 90
_cell_angle_gamma 120
_cell_formula_units_Z 36
_cell_length_a 23.0883(6)
_cell_length_b 23.0883(6)
_cell_length_c 47.6538(17)
_cell_measurement_reflns_used 5389
_cell_measurement_temperature 293(2)
_cell_measurement_theta_max 22.65
_cell_measurement_theta_min 3.413
_cell_volume 21999.5(11)
_computing_cell_refinement 'Bruker SMART'
_computing_data_collection 'Bruker SMART'
_computing_data_reduction 'Bruker SAINT'
_computing_structure_refinement 'SHELXL-2014/7 (Sheldrick, 2014)'
_diffrn_ambient_temperature 293(2)
_diffrn_measured_fraction_theta_full 0.998
_diffrn_measured_fraction_theta_max 0.841
_diffrn_measurement_device_type 'CCD area detector'
_diffrn_measurement_method 'phi and omega scans'
_diffrn_radiation_type MoK\a
_diffrn_radiation_wavelength 0.71073
_diffrn_reflns_av_R_equivalents 0.0760
_diffrn_reflns_av_unetI/netI 0.1044
_diffrn_reflns_Laue_measured_fraction_full 0.998
_diffrn_reflns_Laue_measured_fraction_max 0.841
_diffrn_reflns_limit_h_max 27
_diffrn_reflns_limit_h_min -5
_diffrn_reflns_limit_k_max 21
_diffrn_reflns_limit_k_min -22
_diffrn_reflns_limit_l_max 39
_diffrn_reflns_limit_l_min -61
_diffrn_reflns_number 17068
_diffrn_reflns_point_group_measured_fraction_full 0.998
_diffrn_reflns_point_group_measured_fraction_max 0.841
_diffrn_reflns_theta_full 25.242
_diffrn_reflns_theta_max 29.311
_diffrn_reflns_theta_min 2.828
_exptl_absorpt_coefficient_mu 0.921
_exptl_absorpt_correction_type multi-scan
_exptl_crystal_colour yellow
_exptl_crystal_density_diffrn 1.317
_exptl_crystal_description block
_exptl_crystal_F_000 8640
_exptl_crystal_size_max 0.240
_exptl_crystal_size_mid 0.160
_exptl_crystal_size_min 0.120
_exptl_transmission_factor_max 0.788
_exptl_transmission_factor_min 0.729
_platon_squeeze_details
;
;
_refine_diff_density_max 0.622
_refine_diff_density_min -0.514
_refine_diff_density_rms 0.103
_refine_ls_extinction_method none
_refine_ls_goodness_of_fit_ref 0.862
_refine_ls_hydrogen_treatment constr
_refine_ls_matrix_type full
_refine_ls_number_parameters 262
_refine_ls_number_reflns 5653
_refine_ls_number_restraints 0
_refine_ls_restrained_S_all 0.862
_refine_ls_R_factor_all 0.1259
_refine_ls_R_factor_gt 0.0597
_refine_ls_shift/su_max 0.000
_refine_ls_shift/su_mean 0.000
_refine_ls_structure_factor_coef Fsqd
_refine_ls_weighting_details 'w=1/[\s^2^(Fo^2^)+(0.0560P)^2^+20.8871P] where P=(Fo^2^+2Fc^2^)/3'
_refine_ls_weighting_scheme calc
_refine_ls_wR_factor_gt 0.1317
_refine_ls_wR_factor_ref 0.1576
_reflns_Friedel_coverage 0.000
_reflns_number_gt 2691
_reflns_number_total 5653
_reflns_threshold_expression 'I > 2\s(I)'
_cod_data_source_file d0ce00476f2.cif
_cod_data_source_block 6
_cod_original_cell_volume 21999.5(14)
_cod_database_code 7240574
_shelx_shelxl_version_number 2014/7
_shelx_space_group_comment
;
The symmetry employed for this shelxl refinement is uniquely defined
by the following loop, which should always be used as a source of
symmetry information in preference to the above space-group names.
They are only intended as comments.
;
_shelx_estimated_absorpt_t_min 0.809
_shelx_estimated_absorpt_t_max 0.898

loop_
_space_group_symop_operation_xyz
'x, y, z'
'-y, x-y, z'
'-x+y, -x, z'
'y, x, -z+1/2'
'-x, -x+y, -z+1/2'
'x-y, -y, -z+1/2'
'x+2/3, y+1/3, z+1/3'
'-y+2/3, x-y+1/3, z+1/3'
'-x+y+2/3, -x+1/3, z+1/3'
'y+2/3, x+1/3, -z+5/6'
'-x+2/3, -x+y+1/3, -z+5/6'
'x-y+2/3, -y+1/3, -z+5/6'
'x+1/3, y+2/3, z+2/3'
'-y+1/3, x-y+2/3, z+2/3'
'-x+y+1/3, -x+2/3, z+2/3'
'y+1/3, x+2/3, -z+7/6'
'-x+1/3, -x+y+2/3, -z+7/6'
'x-y+1/3, -y+2/3, -z+7/6'
'-x, -y, -z'
'y, -x+y, -z'
'x-y, x, -z'
'-y, -x, z-1/2'
'x, x-y, z-1/2'
'-x+y, y, z-1/2'
'-x+2/3, -y+1/3, -z+1/3'
'y+2/3, -x+y+1/3, -z+1/3'
'x-y+2/3, x+1/3, -z+1/3'
'-y+2/3, -x+1/3, z-1/6'
'x+2/3, x-y+1/3, z-1/6'
'-x+y+2/3, y+1/3, z-1/6'
'-x+1/3, -y+2/3, -z+2/3'
'y+1/3, -x+y+2/3, -z+2/3'
'x-y+1/3, x+2/3, -z+2/3'
'-y+1/3, -x+2/3, z+1/6'
'x+1/3, x-y+2/3, z+1/6'
'-x+y+1/3, y+2/3, z+1/6'

loop_
_atom_site_label
_atom_site_type_symbol
_atom_site_fract_x
_atom_site_fract_y
_atom_site_fract_z
_atom_site_U_iso_or_equiv
_atom_site_adp_type
_atom_site_occupancy
_atom_site_site_symmetry_order
_atom_site_calc_flag
_atom_site_refinement_flags_posn
_atom_site_refinement_flags_adp
_atom_site_refinement_flags_occupancy
_atom_site_disorder_assembly
_atom_site_disorder_group
Cd1 Cd 0.32733(2) 0.16097(2) 0.12396(2) 0.04264(17) Uani 1 1 d . . . . .
O1 O 0.3701(3) 0.1210(2) 0.08739(8) 0.0691(15) Uani 1 1 d . . . . .
O2 O 0.2930(2) 0.1449(2) 0.07667(7) 0.0593(12) Uani 1 1 d . . . . .
O3 O 0.4746(2) 0.0535(2) 0.01006(8) 0.0562(12) Uani 1 1 d . . . . .
O4 O 0.4468(2) 0.0597(2) -0.03331(7) 0.0516(11) Uani 1 1 d . . . . .
N1 N 0.4252(3) 0.2641(3) 0.12180(9) 0.0529(14) Uani 1 1 d . . . . .
N2 N 0.2361(3) 0.0580(3) 0.13382(9) 0.0502(13) Uani 1 1 d . . . . .
N3 N 0.6087(3) 0.2733(3) 0.12045(10) 0.0573(14) Uani 1 1 d . . . . .
C17 C 0.1210(4) -0.0608(4) 0.14093(16) 0.081(2) Uani 1 1 d . . . . .
H17A H 0.0818 -0.1014 0.1434 0.097 Uiso 1 1 calc R U . . .
C18 C 0.1817(4) -0.0588(4) 0.13993(17) 0.091(3) Uani 1 1 d . . . . .
H18A H 0.1840 -0.0976 0.1417 0.109 Uiso 1 1 calc R U . . .
C19 C 0.2382(3) 0.0017(4) 0.13632(13) 0.0616(18) Uani 1 1 d . . . . .
H19A H 0.2793 0.0036 0.1356 0.074 Uiso 1 1 calc R U . . .
C12 C 0.4792(4) 0.3822(4) 0.11743(15) 0.076(2) Uani 1 1 d . . . . .
H12A H 0.4756 0.4204 0.1159 0.092 Uiso 1 1 calc R U . . .
C11 C 0.5402(4) 0.3864(4) 0.11772(14) 0.075(2) Uani 1 1 d . . . . .
H11A H 0.5792 0.4277 0.1164 0.091 Uiso 1 1 calc R U . . .
C13 C 0.4230(4) 0.3198(4) 0.11952(13) 0.0645(19) Uani 1 1 d . . . . .
H13A H 0.3813 0.3169 0.1193 0.077 Uiso 1 1 calc R U . . .
C16 C 0.1186(3) -0.0030(3) 0.13832(12) 0.0496(16) Uani 1 1 d . . . . .
C15 C 0.1775(3) 0.0541(3) 0.13557(11) 0.0485(15) Uani 1 1 d . . . . .
H15A H 0.1766 0.0939 0.1349 0.058 Uiso 1 1 calc R U . . .
C1 C 0.3334(3) 0.1261(3) 0.06975(11) 0.0436(15) Uani 1 1 d . . . . .
C10 C 0.5432(3) 0.3278(3) 0.12004(11) 0.0495(16) Uani 1 1 d . . . . .
C9 C 0.4849(3) 0.2685(3) 0.12223(11) 0.0525(16) Uani 1 1 d . . . . .
H9A H 0.4869 0.2294 0.1241 0.063 Uiso 1 1 calc R U . . .
C5 C 0.3441(3) 0.0808(4) -0.01565(12) 0.061(2) Uani 1 1 d . . . . .
H5A H 0.3460 0.0714 -0.0345 0.074 Uiso 1 1 calc R U . . .
C8 C 0.4401(3) 0.0630(3) -0.00741(11) 0.0376(13) Uani 1 1 d . . . . .
C6 C 0.3889(3) 0.0801(3) 0.00282(10) 0.0384(13) Uani 1 1 d . . . . .
C7 C 0.3840(3) 0.0938(2) 0.03073(10) 0.0367(13) Uani 1 1 d . . . . .
H7A H 0.4142 0.0935 0.0436 0.044 Uiso 1 1 calc R U . . .
N4 N -0.0014(3) -0.0595(3) 0.13943(10) 0.0564(14) Uani 1 1 d . . . . .
C20 C 0.0545(4) -0.0023(4) 0.13941(12) 0.0540(17) Uani 1 1 d . . . . .
C2 C 0.3358(3) 0.1079(3) 0.03999(10) 0.0416(14) Uani 1 1 d . . . . .
C4 C 0.2958(4) 0.0955(4) -0.00649(13) 0.081(3) Uani 1 1 d . . . . .
H4A H 0.2657 0.0964 -0.0192 0.098 Uiso 1 1 calc R U . . .
C3 C 0.2925(3) 0.1086(4) 0.02110(12) 0.063(2) Uani 1 1 d . . . . .
H3A H 0.2598 0.1181 0.0271 0.075 Uiso 1 1 calc R U . . .
C14 C 0.6087(4) 0.3305(4) 0.12028(12) 0.0551(18) Uani 1 1 d . . . . .

loop_
_atom_site_aniso_label
_atom_site_aniso_U_11
_atom_site_aniso_U_22
_atom_site_aniso_U_33
_atom_site_aniso_U_23
_atom_site_aniso_U_13
_atom_site_aniso_U_12
Cd1 0.0428(3) 0.0464(3) 0.0455(3) -0.00681(19) 0.00175(17) 0.0273(3)
O1 0.098(4) 0.106(4) 0.040(2) -0.020(2) -0.012(2) 0.079(4)
O2 0.061(3) 0.079(3) 0.053(2) -0.011(2) 0.004(2) 0.046(3)
O3 0.065(3) 0.070(3) 0.055(2) 0.013(2) 0.004(2) 0.049(3)
O4 0.059(3) 0.063(3) 0.045(2) -0.0116(19) 0.0053(18) 0.040(3)
N1 0.046(4) 0.054(4) 0.063(3) 0.006(2) 0.002(2) 0.028(3)
N2 0.045(3) 0.049(4) 0.061(3) -0.006(2) 0.002(2) 0.026(3)
N3 0.049(4) 0.057(4) 0.073(4) -0.002(3) 0.003(3) 0.032(4)
C17 0.062(6) 0.041(5) 0.140(7) 0.003(4) 0.003(5) 0.027(4)
C18 0.056(6) 0.056(6) 0.168(8) 0.004(5) -0.010(5) 0.034(5)
C19 0.042(4) 0.053(5) 0.092(5) -0.005(4) -0.013(3) 0.025(4)
C12 0.053(5) 0.043(5) 0.140(6) 0.022(4) 0.023(5) 0.028(4)
C11 0.062(6) 0.051(5) 0.110(6) 0.000(4) 0.010(4) 0.025(4)
C13 0.071(6) 0.059(5) 0.082(5) 0.010(4) 0.013(4) 0.047(5)
C16 0.044(4) 0.034(4) 0.068(4) -0.006(3) -0.010(3) 0.017(3)
C15 0.046(4) 0.044(4) 0.059(4) -0.006(3) 0.000(3) 0.025(4)
C1 0.048(4) 0.044(4) 0.044(3) -0.003(3) 0.006(3) 0.027(3)
C10 0.047(4) 0.048(4) 0.056(4) -0.003(3) 0.002(3) 0.026(4)
C9 0.059(5) 0.050(4) 0.056(4) 0.007(3) 0.007(3) 0.034(4)
C5 0.072(5) 0.098(6) 0.043(3) -0.020(3) -0.007(3) 0.064(5)
C8 0.037(4) 0.027(3) 0.043(3) 0.000(2) 0.008(3) 0.012(3)
C6 0.046(4) 0.041(4) 0.031(3) 0.002(2) 0.006(2) 0.024(3)
C7 0.049(4) 0.024(3) 0.039(3) -0.002(2) -0.004(2) 0.020(3)
N4 0.049(4) 0.046(4) 0.077(4) -0.003(3) 0.001(3) 0.025(4)
C20 0.053(5) 0.042(4) 0.067(4) 0.003(3) -0.006(3) 0.024(4)
C2 0.042(4) 0.045(4) 0.040(3) -0.002(3) 0.006(3) 0.023(3)
C4 0.076(6) 0.156(9) 0.050(4) -0.012(4) -0.018(3) 0.087(6)
C3 0.062(5) 0.100(6) 0.051(4) -0.018(4) 0.003(3) 0.060(5)
C14 0.063(6) 0.070(6) 0.051(4) -0.002(4) 0.000(3) 0.047(5)

loop_
_atom_type_symbol
_atom_type_description
_atom_type_scat_dispersion_real
_atom_type_scat_dispersion_imag
_atom_type_scat_source
C C 0.0033 0.0016 'International Tables Vol C Tables 4.2.6.8 and 6.1.1.4'
Cd Cd -0.8075 1.2024 'International Tables Vol C Tables 4.2.6.8 and 6.1.1.4'
N N 0.0061 0.0033 'International Tables Vol C Tables 4.2.6.8 and 6.1.1.4'
O O 0.0106 0.0060 'International Tables Vol C Tables 4.2.6.8 and 6.1.1.4'
H H 0.0000 0.0000 'International Tables Vol C Tables 4.2.6.8 and 6.1.1.4'

loop_
_geom_angle_atom_site_label_1
_geom_angle_atom_site_label_2
_geom_angle_atom_site_label_3
_geom_angle
_geom_angle_site_symmetry_1
_geom_angle_site_symmetry_3
_geom_angle_publ_flag
O3 Cd1 O4 123.09(13) 16_544 34 ?
O3 Cd1 N2 89.19(17) 16_544 . ?
O4 Cd1 N2 94.91(16) 34 . ?
O3 Cd1 N1 81.91(17) 16_544 . ?
O4 Cd1 N1 86.50(17) 34 . ?
N2 Cd1 N1 170.16(16) . . ?
O3 Cd1 O2 144.53(15) 16_544 . ?
O4 Cd1 O2 92.37(14) 34 . ?
N2 Cd1 O2 88.32(16) . . ?
N1 Cd1 O2 101.37(16) . . ?
O3 Cd1 O1 90.81(14) 16_544 . ?
O4 Cd1 O1 144.67(14) 34 . ?
N2 Cd1 O1 95.22(17) . . ?
N1 Cd1 O1 89.14(17) . . ?
O2 Cd1 O1 54.25(14) . . ?
O3 Cd1 C1 117.66(17) 16_544 . ?
O4 Cd1 C1 118.80(16) 34 . ?
N2 Cd1 C1 92.53(17) . . ?
N1 Cd1 C1 95.32(17) . . ?
O2 Cd1 C1 27.28(16) . . ?
O1 Cd1 C1 26.98(15) . . ?
C1 O1 Cd1 91.4(4) . . ?
C1 O2 Cd1 93.2(3) . . ?
C8 O3 Cd1 154.9(4) . 16_544 ?
C8 O4 Cd1 110.5(3) . 28 ?
C13 N1 C9 118.1(6) . . ?
C13 N1 Cd1 120.7(5) . . ?
C9 N1 Cd1 121.2(5) . . ?
C15 N2 C19 117.8(6) . . ?
C15 N2 Cd1 117.6(4) . . ?
C19 N2 Cd1 124.5(4) . . ?
C14 N3 C14 115.8(7) 2_655 . ?
C16 C17 C18 120.0(7) . . ?
C16 C17 H17A 120.0 . . ?
C18 C17 H17A 120.0 . . ?
C19 C18 C17 118.3(7) . . ?
C19 C18 H18A 120.8 . . ?
C17 C18 H18A 120.8 . . ?
N2 C19 C18 122.0(7) . . ?
N2 C19 H19A 119.0 . . ?
C18 C19 H19A 119.0 . . ?
C11 C12 C13 118.4(7) . . ?
C11 C12 H12A 120.8 . . ?
C13 C12 H12A 120.8 . . ?
C12 C11 C10 118.8(7) . . ?
C12 C11 H11A 120.6 . . ?
C10 C11 H11A 120.6 . . ?
N1 C13 C12 123.3(7) . . ?
N1 C13 H13A 118.4 . . ?
C12 C13 H13A 118.4 . . ?
C15 C16 C17 116.8(6) . . ?
C15 C16 C20 121.1(6) . . ?
C17 C16 C20 122.2(6) . . ?
N2 C15 C16 125.1(6) . . ?
N2 C15 H15A 117.4 . . ?
C16 C15 H15A 117.4 . . ?
O1 C1 O2 121.1(5) . . ?
O1 C1 C2 119.8(5) . . ?
O2 C1 C2 119.2(5) . . ?
O1 C1 Cd1 61.6(3) . . ?
O2 C1 Cd1 59.5(3) . . ?
C2 C1 Cd1 178.6(5) . . ?
C9 C10 C11 118.7(7) . . ?
C9 C10 C14 121.0(6) . . ?
C11 C10 C14 120.3(7) . . ?
N1 C9 C10 122.7(6) . . ?
N1 C9 H9A 118.6 . . ?
C10 C9 H9A 118.6 . . ?
C6 C5 C4 120.4(5) . . ?
C6 C5 H5A 119.8 . . ?
C4 C5 H5A 119.8 . . ?
O3 C8 O4 122.7(5) . . ?
O3 C8 C6 119.0(5) . . ?
O4 C8 C6 118.3(5) . . ?
C5 C6 C7 117.9(5) . . ?
C5 C6 C8 119.6(5) . . ?
C7 C6 C8 122.5(5) . . ?
C2 C7 C6 121.9(5) . . ?
C2 C7 H7A 119.0 . . ?
C6 C7 H7A 119.0 . . ?
C20 N4 C20 114.7(7) 3 . ?
N4 C20 N4 125.3(7) 2 . ?
N4 C20 C16 116.3(7) 2 . ?
N4 C20 C16 118.4(7) . . ?
C3 C2 C7 118.6(5) . . ?
C3 C2 C1 119.9(5) . . ?
C7 C2 C1 121.3(5) . . ?
C3 C4 C5 120.0(6) . . ?
C3 C4 H4A 120.0 . . ?
C5 C4 H4A 120.0 . . ?
C2 C3 C4 121.1(6) . . ?
C2 C3 H3A 119.4 . . ?
C4 C3 H3A 119.4 . . ?
N3 C14 N3 124.2(7) 3_665 . ?
N3 C14 C10 117.9(7) 3_665 . ?
N3 C14 C10 117.9(8) . . ?

loop_
_geom_bond_atom_site_label_1
_geom_bond_atom_site_label_2
_geom_bond_distance
_geom_bond_site_symmetry_2
_geom_bond_publ_flag
Cd1 O3 2.267(4) 16_544 ?
Cd1 O4 2.296(4) 34 ?
Cd1 N2 2.302(5) . ?
Cd1 N1 2.325(5) . ?
Cd1 O2 2.356(4) . ?
Cd1 O1 2.402(4) . ?
Cd1 C1 2.730(5) . ?
O1 C1 1.239(7) . ?
O2 C1 1.253(7) . ?
O3 C8 1.245(6) . ?
O3 Cd1 2.267(4) 16_544 ?
O4 C8 1.251(6) . ?
O4 Cd1 2.296(4) 28 ?
N1 C13 1.319(8) . ?
N1 C9 1.330(7) . ?
N2 C15 1.314(7) . ?
N2 C19 1.329(8) . ?
N3 C14 1.349(8) 2_655 ?
N3 C14 1.322(7) . ?
C17 C16 1.369(9) . ?
C17 C18 1.378(10) . ?
C17 H17A 0.9300 . ?
C18 C19 1.364(9) . ?
C18 H18A 0.9300 . ?
C19 H19A 0.9300 . ?
C12 C11 1.361(9) . ?
C12 C13 1.378(9) . ?
C12 H12A 0.9300 . ?
C11 C10 1.393(9) . ?
C11 H11A 0.9300 . ?
C13 H13A 0.9300 . ?
C16 C15 1.345(8) . ?
C16 C20 1.489(9) . ?
C15 H15A 0.9300 . ?
C1 C2 1.489(7) . ?
C10 C9 1.362(8) . ?
C10 C14 1.484(9) . ?
C9 H9A 0.9300 . ?
C5 C6 1.365(7) . ?
C5 C4 1.389(8) . ?
C5 H5A 0.9300 . ?
C8 C6 1.502(7) . ?
C6 C7 1.385(6) . ?
C7 C2 1.379(7) . ?
C7 H7A 0.9300 . ?
N4 C20 1.340(7) 3 ?
N4 C20 1.306(7) . ?
C20 N4 1.340(7) 2 ?
C2 C3 1.352(8) . ?
C4 C3 1.360(7) . ?
C4 H4A 0.9300 . ?
C3 H3A 0.9300 . ?
C14 N3 1.349(8) 3_665 ?

loop_
_geom_torsion_atom_site_label_1
_geom_torsion_atom_site_label_2
_geom_torsion_atom_site_label_3
_geom_torsion_atom_site_label_4
_geom_torsion
_geom_torsion_site_symmetry_1
_geom_torsion_site_symmetry_2
_geom_torsion_site_symmetry_3
_geom_torsion_site_symmetry_4
_geom_torsion_publ_flag
C16 C17 C18 C19 0.0(12) . . . . ?
C15 N2 C19 C18 1.5(9) . . . . ?
Cd1 N2 C19 C18 -174.6(5) . . . . ?
C17 C18 C19 N2 0.1(12) . . . . ?
C13 C12 C11 C10 0.1(11) . . . . ?
C9 N1 C13 C12 0.3(9) . . . . ?
Cd1 N1 C13 C12 -178.3(5) . . . . ?
C11 C12 C13 N1 0.1(11) . . . . ?
C18 C17 C16 C15 -1.7(11) . . . . ?
C18 C17 C16 C20 -179.6(7) . . . . ?
C19 N2 C15 C16 -3.5(9) . . . . ?
Cd1 N2 C15 C16 172.9(4) . . . . ?
C17 C16 C15 N2 3.6(9) . . . . ?
C20 C16 C15 N2 -178.4(5) . . . . ?
Cd1 O1 C1 O2 -2.1(6) . . . . ?
Cd1 O1 C1 C2 179.7(5) . . . . ?
Cd1 O2 C1 O1 2.1(7) . . . . ?
Cd1 O2 C1 C2 -179.6(5) . . . . ?
C12 C11 C10 C9 -0.7(9) . . . . ?
C12 C11 C10 C14 179.7(6) . . . . ?
C13 N1 C9 C10 -0.9(8) . . . . ?
Cd1 N1 C9 C10 177.7(4) . . . . ?
C11 C10 C9 N1 1.1(9) . . . . ?
C14 C10 C9 N1 -179.3(5) . . . . ?
Cd1 O3 C8 O4 -103.4(9) 16_544 . . . ?
Cd1 O3 C8 C6 77.5(10) 16_544 . . . ?
Cd1 O4 C8 O3 16.3(7) 28 . . . ?
Cd1 O4 C8 C6 -164.6(4) 28 . . . ?
C4 C5 C6 C7 0.5(10) . . . . ?
C4 C5 C6 C8 179.0(7) . . . . ?
O3 C8 C6 C5 -170.3(6) . . . . ?
O4 C8 C6 C5 10.6(8) . . . . ?
O3 C8 C6 C7 8.1(8) . . . . ?
O4 C8 C6 C7 -171.0(5) . . . . ?
C5 C6 C7 C2 0.0(9) . . . . ?
C8 C6 C7 C2 -178.4(5) . . . . ?
C20 N4 C20 N4 0.2(12) 3 . . 2 ?
C20 N4 C20 C16 -177.7(3) 3 . . . ?
C15 C16 C20 N4 -4.4(8) . . . 2 ?
C17 C16 C20 N4 173.5(6) . . . 2 ?
C15 C16 C20 N4 173.7(6) . . . . ?
C17 C16 C20 N4 -8.4(9) . . . . ?
C6 C7 C2 C3 -0.3(9) . . . . ?
C6 C7 C2 C1 -176.7(5) . . . . ?
O1 C1 C2 C3 175.0(6) . . . . ?
O2 C1 C2 C3 -3.2(9) . . . . ?
O1 C1 C2 C7 -8.7(9) . . . . ?
O2 C1 C2 C7 173.1(6) . . . . ?
C6 C5 C4 C3 -0.7(13) . . . . ?
C7 C2 C3 C4 0.2(11) . . . . ?
C1 C2 C3 C4 176.6(7) . . . . ?
C5 C4 C3 C2 0.3(13) . . . . ?
C14 N3 C14 N3 -1.2(12) 2_655 . . 3_665 ?
C14 N3 C14 C10 179.1(3) 2_655 . . . ?
C9 C10 C14 N3 -174.4(5) . . . 3_665 ?
C11 C10 C14 N3 5.2(8) . . . 3_665 ?
C9 C10 C14 N3 5.2(8) . . . . ?
C11 C10 C14 N3 -175.1(6) . . . . ?

loop_
_platon_squeeze_void_nr
_platon_squeeze_void_average_x
_platon_squeeze_void_average_y
_platon_squeeze_void_average_z
_platon_squeeze_void_volume
_platon_squeeze_void_count_electrons
_platon_squeeze_void_content
1 -0.012 -0.008 0.001 7954 1714 ' '
2 0.000 0.844 0.250 10 1 ' '
3 0.000 0.156 0.750 10 2 ' '
4 0.156 0.156 0.250 10 1 ' '
5 0.156 0.000 0.750 10 1 ' '
6 0.178 0.511 0.417 10 2 ' '
7 0.178 0.667 0.917 10 2 ' '
8 0.333 0.822 0.417 10 2 ' '
9 0.333 0.511 0.917 10 2 ' '
10 0.489 0.667 0.417 10 1 ' '
11 0.489 0.822 0.917 10 1 ' '
12 0.511 0.178 0.083 10 2 ' '
13 0.511 0.333 0.583 10 2 ' '
14 0.667 0.489 0.083 10 2 ' '
15 0.667 0.178 0.583 10 2 ' '
16 0.822 0.333 0.083 10 1 ' '
17 0.822 0.489 0.583 10 1 ' '
18 0.844 0.000 0.250 10 2 ' '
19 0.844 0.844 0.750 10 2 ' '
